data_1546195
loop_
_publ_author_name
'Wang, Xiao'
'Wu, Lin'
'Yang, Peng'
'Song, Xiang-Jia'
'Ren, Hong-Xia'
'Peng, Lin'
'Wang, Li-Xin'

_publ_section_title
;
 Isatin N,N'-Cyclic Azomethine Imine 1,3-Dipole and Base Catalyzed Michael
 Addition with \b-Nitrostyrene via C3 Umpolung of Oxindole.
;
_journal_issue 12
_journal_name_full 'Organic letters'
_journal_page_first 3051
_journal_page_last 3054
_journal_paper_doi 10.1021/acs.orglett.7b01063
_journal_volume 19
_journal_year 2017
_chemical_formula_moiety 'C26 H20 Br2 N4 O4, C2 H3 N'
_chemical_formula_sum 'C28 H23 Br2 N5 O4'
_chemical_formula_weight 653.33
_space_group_crystal_system triclinic
_space_group_IT_number 2
_space_group_name_Hall '-P 1'
_space_group_name_H-M_alt 'P -1'
_symmetry_space_group_name_Hall '-P 1'
_symmetry_space_group_name_H-M 'P -1'
_atom_sites_solution_hydrogens geom
_atom_sites_solution_primary direct
_atom_sites_solution_secondary difmap
_audit_creation_method SHELXL-2014/7
_cell_angle_alpha 88.680(3)
_cell_angle_beta 84.146(3)
_cell_angle_gamma 78.769(3)
_cell_formula_units_Z 2
_cell_length_a 8.5342(14)
_cell_length_b 8.6870(14)
_cell_length_c 18.025(3)
_cell_measurement_reflns_used 7712
_cell_measurement_temperature 100(2)
_cell_measurement_theta_max 30.64
_cell_measurement_theta_min 2.39
_cell_volume 1303.9(4)
_computing_cell_refinement 'Bruker SAINT'
_computing_data_collection 'Bruker APEX2'
_computing_data_reduction 'Bruker SAINT'
_computing_molecular_graphics 'Bruker SHELXTL'
_computing_publication_material 'Bruker SHELXTL'
_computing_structure_refinement 'SHELXL-2014 (Sheldrick 2014)'
_computing_structure_solution 'SHELXS-97 (Sheldrick 2008)'
_diffrn_ambient_temperature 100(2)
_diffrn_measured_fraction_theta_full 1.000
_diffrn_measured_fraction_theta_max 0.918
_diffrn_measurement_device_type 'Bruker APEX-II CCD'
_diffrn_measurement_method '\f and \w scans'
_diffrn_radiation_type MoK\a
_diffrn_radiation_wavelength 0.71073
_diffrn_reflns_av_R_equivalents 0.0449
_diffrn_reflns_av_unetI/netI 0.0585
_diffrn_reflns_Laue_measured_fraction_full 1.000
_diffrn_reflns_Laue_measured_fraction_max 0.918
_diffrn_reflns_limit_h_max 12
_diffrn_reflns_limit_h_min -12
_diffrn_reflns_limit_k_max 12
_diffrn_reflns_limit_k_min -12
_diffrn_reflns_limit_l_max 25
_diffrn_reflns_limit_l_min -25
_diffrn_reflns_number 19328
_diffrn_reflns_point_group_measured_fraction_full 1.000
_diffrn_reflns_point_group_measured_fraction_max 0.918
_diffrn_reflns_theta_full 25.242
_diffrn_reflns_theta_max 30.904
_diffrn_reflns_theta_min 2.272
_diffrn_source 'fine-focus sealed tube'
_exptl_absorpt_coefficient_mu 3.154
_exptl_absorpt_correction_type multi-scan
_exptl_absorpt_process_details sadabs
_exptl_crystal_colour colourless
_exptl_crystal_density_diffrn 1.664
_exptl_crystal_description prism
_exptl_crystal_F_000 656
_exptl_crystal_size_max 1.080
_exptl_crystal_size_mid 0.700
_exptl_crystal_size_min 0.600
_exptl_transmission_factor_max 0.7461
_exptl_transmission_factor_min 0.2234
_refine_diff_density_max 1.175
_refine_diff_density_min -1.473
_refine_diff_density_rms 0.124
_refine_ls_extinction_method none
_refine_ls_goodness_of_fit_ref 1.022
_refine_ls_hydrogen_treatment constr
_refine_ls_matrix_type full
_refine_ls_number_parameters 353
_refine_ls_number_reflns 7576
_refine_ls_number_restraints 0
_refine_ls_restrained_S_all 1.022
_refine_ls_R_factor_all 0.0578
_refine_ls_R_factor_gt 0.0405
_refine_ls_shift/su_max 0.001
_refine_ls_shift/su_mean 0.000
_refine_ls_structure_factor_coef Fsqd
_refine_ls_weighting_details 'w=1/[\s^2^(Fo^2^)+(0.0534P)^2^+1.1842P] where P=(Fo^2^+2Fc^2^)/3'
_refine_ls_weighting_scheme calc
_refine_ls_wR_factor_gt 0.0997
_refine_ls_wR_factor_ref 0.1069
_reflns_Friedel_coverage 0.000
_reflns_number_gt 6099
_reflns_number_total 7576
_reflns_threshold_expression 'I > 2\s(I)'
_cod_data_source_file ol7b01063_si_002.cif
_cod_data_source_block mo_wlx_wx3_0m
_cod_depositor_comments 'Adding full bibliography for 1546195.cif.'
_cod_database_code 1546195
_shelx_shelxl_version_number 2014/7
_shelx_space_group_comment
;
The symmetry employed for this shelxl refinement is uniquely defined
by the following loop, which should always be used as a source of
symmetry information in preference to the above space-group names.
They are only intended as comments.
;
_shelx_estimated_absorpt_t_min 0.132
_shelx_estimated_absorpt_t_max 0.253

loop_
_space_group_symop_operation_xyz
'x, y, z'
'-x, -y, -z'

loop_
_atom_site_label
_atom_site_type_symbol
_atom_site_fract_x
_atom_site_fract_y
_atom_site_fract_z
_atom_site_U_iso_or_equiv
_atom_site_adp_type
_atom_site_occupancy
_atom_site_site_symmetry_order
_atom_site_calc_flag
_atom_site_refinement_flags_posn
_atom_site_refinement_flags_adp
Br1 Br 0.24006(3) 0.35256(3) 0.25125(2) 0.01318(8) Uani 1 1 d . .
Br2 Br 0.92316(3) 0.16741(3) 0.35562(2) 0.01308(8) Uani 1 1 d . .
O1 O 0.6196(3) 0.6155(3) -0.06468(10) 0.0187(4) Uani 1 1 d . .
O2 O 0.4833(2) 0.9668(2) 0.24350(10) 0.0126(4) Uani 1 1 d . .
O3 O -0.0018(3) 0.7195(3) 0.17686(14) 0.0287(5) Uani 1 1 d . .
O4 O -0.0417(3) 0.9722(3) 0.16933(17) 0.0398(7) Uani 1 1 d . .
N1 N 0.6365(3) 0.7525(2) 0.29640(11) 0.0082(4) Uani 1 1 d . .
N2 N 0.5544(3) 0.7310(3) 0.11882(11) 0.0090(4) Uani 1 1 d . .
C18 C 0.2232(3) 0.8400(3) 0.16420(15) 0.0126(5) Uani 1 1 d . .
H18A H 0.2436 0.9356 0.1873 0.015 Uiso 1 1 calc R U
H18B H 0.2643 0.8401 0.1108 0.015 Uiso 1 1 calc R U
N4 N 0.0460(3) 0.8435(3) 0.17085(13) 0.0181(5) Uani 1 1 d . .
N5 N 0.8297(5) 0.2303(5) 0.0104(2) 0.0547(11) Uani 1 1 d . .
C1 C 0.5366(3) 0.7726(3) 0.58153(15) 0.0125(5) Uani 1 1 d . .
H1 H 0.4995 0.7610 0.6325 0.015 Uiso 1 1 calc R U
C2 C 0.6530(3) 0.8639(3) 0.56176(15) 0.0125(5) Uani 1 1 d . .
H20 H 0.6950 0.9141 0.5993 0.015 Uiso 1 1 calc R U
C3 C 0.7068(3) 0.8808(3) 0.48729(14) 0.0102(5) Uani 1 1 d . .
H3 H 0.7857 0.9428 0.4741 0.012 Uiso 1 1 calc R U
C4 C 0.6457(3) 0.8073(3) 0.43147(13) 0.0076(4) Uani 1 1 d . .
C5 C 0.7049(3) 0.8349(3) 0.35069(13) 0.0095(5) Uani 1 1 d . .
H17 H 0.6793 0.9489 0.3400 0.011 Uiso 1 1 calc R U
H16 H 0.8232 0.8016 0.3442 0.011 Uiso 1 1 calc R U
C6 C 0.5349(3) 0.8259(3) 0.24697(14) 0.0085(4) Uani 1 1 d . .
C7 C 0.4968(3) 0.6983(3) 0.19599(13) 0.0075(4) Uani 1 1 d . .
C8 C 0.3129(3) 0.6947(3) 0.20226(13) 0.0079(4) Uani 1 1 d . .
H9 H 0.3000 0.6008 0.1742 0.009 Uiso 1 1 calc R U
C9 C 0.2449(3) 0.6763(3) 0.28265(13) 0.0079(4) Uani 1 1 d . .
C10 C 0.2105(3) 0.5336(3) 0.31182(14) 0.0094(5) Uani 1 1 d . .
C11 C 0.1496(3) 0.5194(3) 0.38572(15) 0.0121(5) Uani 1 1 d . .
H12 H 0.1301 0.4209 0.4042 0.015 Uiso 1 1 calc R U
C12 C 0.1172(3) 0.6489(3) 0.43247(14) 0.0128(5) Uani 1 1 d . .
H2 H 0.0760 0.6392 0.4830 0.015 Uiso 1 1 calc R U
C13 C 0.6755(3) 0.5897(3) 0.28451(13) 0.0070(4) Uani 1 1 d . .
C14 C 0.5960(3) 0.5489(3) 0.22578(13) 0.0074(4) Uani 1 1 d . .
C15 C 0.6385(3) 0.8412(3) 0.09200(15) 0.0131(5) Uani 1 1 d . .
H6 H 0.6667 0.9212 0.1201 0.016 Uiso 1 1 calc R U
C16 C 0.6754(3) 0.8160(3) 0.01693(15) 0.0170(6) Uani 1 1 d . .
H5 H 0.7325 0.8743 -0.0177 0.020 Uiso 1 1 calc R U
C17 C 0.6101(3) 0.6852(3) 0.00256(14) 0.0129(5) Uani 1 1 d . .
N3 N 0.5383(3) 0.6311(3) 0.06349(12) 0.0106(4) Uani 1 1 d . .
H3A H 0.4910 0.5495 0.0676 0.013 Uiso 1 1 calc R U
C19 C 0.1456(3) 0.7926(3) 0.40491(15) 0.0129(5) Uani 1 1 d . .
H10 H 0.1219 0.8823 0.4362 0.015 Uiso 1 1 calc R U
C20 C 0.2089(3) 0.8047(3) 0.33098(15) 0.0109(5) Uani 1 1 d . .
H11 H 0.2283 0.9036 0.3129 0.013 Uiso 1 1 calc R U
C21 C 0.6186(3) 0.3939(3) 0.20434(14) 0.0101(5) Uani 1 1 d . .
H13 H 0.5672 0.3654 0.1638 0.012 Uiso 1 1 calc R U
C22 C 0.7182(3) 0.2793(3) 0.24303(14) 0.0100(5) Uani 1 1 d . .
H14 H 0.7337 0.1718 0.2297 0.012 Uiso 1 1 calc R U
C23 C 0.7943(3) 0.3249(3) 0.30130(14) 0.0092(5) Uani 1 1 d . .
C24 C 0.7754(3) 0.4809(3) 0.32358(14) 0.0091(5) Uani 1 1 d . .
H15 H 0.8284 0.5102 0.3633 0.011 Uiso 1 1 calc R U
C25 C 0.5303(3) 0.7169(3) 0.45181(14) 0.0096(5) Uani 1 1 d . .
H18 H 0.4879 0.6664 0.4144 0.012 Uiso 1 1 calc R U
C26 C 0.4763(3) 0.6999(3) 0.52670(15) 0.0110(5) Uani 1 1 d . .
H19 H 0.3976 0.6377 0.5400 0.013 Uiso 1 1 calc R U
C27 C 0.9585(4) 0.4078(6) 0.0899(2) 0.0409(10) Uani 1 1 d . .
H23 H 0.8947 0.5146 0.0905 0.061 Uiso 1 1 calc R U
H21 H 1.0684 0.4093 0.0684 0.061 Uiso 1 1 calc R U
H22 H 0.9605 0.3668 0.1410 0.061 Uiso 1 1 calc R U
C28 C 0.8868(4) 0.3072(5) 0.04490(19) 0.0352(9) Uani 1 1 d . .

loop_
_atom_site_aniso_label
_atom_site_aniso_U_11
_atom_site_aniso_U_22
_atom_site_aniso_U_33
_atom_site_aniso_U_23
_atom_site_aniso_U_13
_atom_site_aniso_U_12
Br1 0.01448(13) 0.01020(13) 0.01565(13) -0.00377(9) 0.00285(9) -0.00615(10)
Br2 0.00777(12) 0.00887(13) 0.02206(14) 0.00495(10) -0.00308(9) -0.00001(9)
O1 0.0225(10) 0.0282(12) 0.0087(9) -0.0055(8) 0.0028(7) -0.0145(9)
O2 0.0144(9) 0.0063(8) 0.0166(9) -0.0007(7) -0.0029(7) -0.0001(7)
O3 0.0117(10) 0.0341(14) 0.0417(14) 0.0087(11) -0.0085(9) -0.0058(9)
O4 0.0194(12) 0.0304(14) 0.0638(18) -0.0179(13) -0.0150(12) 0.0172(10)
N1 0.0084(9) 0.0061(10) 0.0106(10) -0.0027(7) -0.0018(7) -0.0022(8)
N2 0.0103(10) 0.0092(10) 0.0087(10) -0.0017(8) -0.0003(7) -0.0051(8)
C18 0.0083(11) 0.0131(12) 0.0158(12) 0.0016(10) -0.0032(9) 0.0004(9)
N4 0.0102(11) 0.0282(14) 0.0134(11) -0.0030(9) -0.0049(8) 0.0049(10)
N5 0.053(2) 0.067(3) 0.042(2) -0.0172(19) -0.0190(18) 0.004(2)
C1 0.0105(12) 0.0125(12) 0.0127(12) 0.0012(9) 0.0011(9) 0.0012(10)
C2 0.0106(12) 0.0133(12) 0.0139(12) -0.0037(9) -0.0028(9) -0.0014(10)
C3 0.0092(11) 0.0093(12) 0.0135(12) -0.0013(9) -0.0025(9) -0.0044(9)
C4 0.0080(11) 0.0049(10) 0.0102(11) -0.0008(8) -0.0020(8) -0.0010(9)
C5 0.0113(11) 0.0094(11) 0.0097(11) -0.0019(9) -0.0013(9) -0.0063(9)
C6 0.0080(11) 0.0074(11) 0.0097(11) -0.0018(8) 0.0012(8) -0.0017(9)
C7 0.0077(11) 0.0071(11) 0.0078(11) -0.0010(8) -0.0011(8) -0.0017(9)
C8 0.0055(10) 0.0083(11) 0.0097(11) -0.0005(8) -0.0012(8) -0.0008(9)
C9 0.0016(10) 0.0098(11) 0.0113(11) -0.0010(9) -0.0007(8) 0.0011(8)
C10 0.0051(10) 0.0095(11) 0.0130(12) -0.0009(9) -0.0004(8) 0.0001(9)
C11 0.0078(11) 0.0128(12) 0.0157(12) 0.0011(9) -0.0001(9) -0.0027(9)
C12 0.0067(11) 0.0196(14) 0.0103(11) -0.0011(10) 0.0025(9) 0.0002(10)
C13 0.0032(10) 0.0057(11) 0.0118(11) -0.0019(8) 0.0000(8) -0.0007(8)
C14 0.0037(10) 0.0082(11) 0.0101(11) -0.0011(8) 0.0003(8) -0.0014(8)
C15 0.0135(12) 0.0128(12) 0.0151(12) 0.0002(10) -0.0013(10) -0.0076(10)
C16 0.0200(14) 0.0207(14) 0.0131(13) 0.0013(10) 0.0007(10) -0.0118(11)
C17 0.0102(12) 0.0183(13) 0.0103(12) -0.0007(10) -0.0010(9) -0.0033(10)
N3 0.0098(10) 0.0130(11) 0.0098(10) -0.0033(8) -0.0001(8) -0.0047(8)
C19 0.0085(11) 0.0144(13) 0.0143(12) -0.0058(10) 0.0007(9) 0.0011(10)
C20 0.0071(11) 0.0085(11) 0.0167(12) -0.0021(9) -0.0028(9) 0.0003(9)
C21 0.0075(11) 0.0096(12) 0.0127(11) -0.0034(9) 0.0003(9) -0.0003(9)
C22 0.0075(11) 0.0056(11) 0.0165(12) -0.0018(9) -0.0003(9) -0.0007(9)
C23 0.0053(10) 0.0070(11) 0.0146(12) 0.0025(9) -0.0008(8) 0.0004(9)
C24 0.0048(10) 0.0088(11) 0.0141(12) 0.0001(9) -0.0026(8) -0.0015(9)
C25 0.0059(10) 0.0091(11) 0.0140(12) -0.0007(9) -0.0017(9) -0.0014(9)
C26 0.0081(11) 0.0082(11) 0.0162(12) 0.0010(9) -0.0003(9) -0.0012(9)
C27 0.0205(17) 0.073(3) 0.0321(19) -0.0060(19) 0.0023(14) -0.0170(19)
C28 0.0222(17) 0.059(3) 0.0213(16) -0.0019(16) -0.0047(13) 0.0001(17)

loop_
_atom_type_symbol
_atom_type_description
_atom_type_scat_dispersion_real
_atom_type_scat_dispersion_imag
_atom_type_scat_source
C C 0.0033 0.0016 'International Tables Vol C Tables 4.2.6.8 and 6.1.1.4'
H H 0.0000 0.0000 'International Tables Vol C Tables 4.2.6.8 and 6.1.1.4'
N N 0.0061 0.0033 'International Tables Vol C Tables 4.2.6.8 and 6.1.1.4'
O O 0.0106 0.0060 'International Tables Vol C Tables 4.2.6.8 and 6.1.1.4'
Br Br -0.2901 2.4595 'International Tables Vol C Tables 4.2.6.8 and 6.1.1.4'

loop_
_geom_angle_atom_site_label_1
_geom_angle_atom_site_label_2
_geom_angle_atom_site_label_3
_geom_angle
C6 N1 C13 111.5(2)
C6 N1 C5 123.9(2)
C13 N1 C5 124.4(2)
C15 N2 N3 111.2(2)
C15 N2 C7 129.6(2)
N3 N2 C7 118.93(19)
N4 C18 C8 111.4(2)
N4 C18 H18A 109.3
C8 C18 H18A 109.3
N4 C18 H18B 109.3
C8 C18 H18B 109.3
H18A C18 H18B 108.0
O4 N4 O3 124.1(3)
O4 N4 C18 116.9(3)
O3 N4 C18 119.0(2)
C26 C1 C2 119.7(2)
C26 C1 H1 120.2
C2 C1 H1 120.2
C3 C2 C1 120.0(2)
C3 C2 H20 120.0
C1 C2 H20 120.0
C2 C3 C4 120.5(2)
C2 C3 H3 119.7
C4 C3 H3 119.7
C25 C4 C3 118.9(2)
C25 C4 C5 122.9(2)
C3 C4 C5 118.1(2)
N1 C5 C4 114.4(2)
N1 C5 H17 108.7
C4 C5 H17 108.7
N1 C5 H16 108.7
C4 C5 H16 108.7
H17 C5 H16 107.6
O2 C6 N1 125.8(2)
O2 C6 C7 126.1(2)
N1 C6 C7 108.1(2)
N2 C7 C14 111.64(19)
N2 C7 C6 108.08(19)
C14 C7 C6 101.83(19)
N2 C7 C8 110.27(19)
C14 C7 C8 112.52(19)
C6 C7 C8 112.17(19)
C9 C8 C18 112.7(2)
C9 C8 C7 111.96(19)
C18 C8 C7 109.71(19)
C9 C8 H9 107.4
C18 C8 H9 107.4
C7 C8 H9 107.4
C20 C9 C10 116.5(2)
C20 C9 C8 120.6(2)
C10 C9 C8 122.9(2)
C11 C10 C9 121.8(2)
C11 C10 Br1 116.85(19)
C9 C10 Br1 121.37(18)
C12 C11 C10 120.2(2)
C12 C11 H12 119.9
C10 C11 H12 119.9
C11 C12 C19 119.6(2)
C11 C12 H2 120.2
C19 C12 H2 120.2
C24 C13 C14 122.9(2)
C24 C13 N1 126.9(2)
C14 C13 N1 110.2(2)
C21 C14 C13 119.8(2)
C21 C14 C7 131.9(2)
C13 C14 C7 108.3(2)
N2 C15 C16 107.4(2)
N2 C15 H6 126.3
C16 C15 H6 126.3
C15 C16 C17 104.6(2)
C15 C16 H5 127.7
C17 C16 H5 127.7
N3 C17 O1 121.9(2)
N3 C17 C16 112.4(2)
O1 C17 C16 125.7(2)
C17 N3 N2 104.4(2)
C17 N3 H3A 127.8
N2 N3 H3A 127.8
C12 C19 C20 119.7(2)
C12 C19 H10 120.1
C20 C19 H10 120.1
C19 C20 C9 122.2(2)
C19 C20 H11 118.9
C9 C20 H11 118.9
C14 C21 C22 119.2(2)
C14 C21 H13 120.4
C22 C21 H13 120.4
C23 C22 C21 119.1(2)
C23 C22 H14 120.4
C21 C22 H14 120.4
C22 C23 C24 123.0(2)
C22 C23 Br2 118.67(19)
C24 C23 Br2 118.29(19)
C13 C24 C23 116.0(2)
C13 C24 H15 122.0
C23 C24 H15 122.0
C4 C25 C26 120.5(2)
C4 C25 H18 119.7
C26 C25 H18 119.7
C1 C26 C25 120.4(2)
C1 C26 H19 119.8
C25 C26 H19 119.8
C28 C27 H23 109.5
C28 C27 H21 109.5
H23 C27 H21 109.5
C28 C27 H22 109.5
H23 C27 H22 109.5
H21 C27 H22 109.5
N5 C28 C27 179.3(4)

loop_
_geom_bond_atom_site_label_1
_geom_bond_atom_site_label_2
_geom_bond_distance
Br1 C10 1.897(3)
Br2 C23 1.900(2)
O1 C17 1.355(3)
O2 C6 1.220(3)
O3 N4 1.222(4)
O4 N4 1.220(3)
N1 C6 1.367(3)
N1 C13 1.405(3)
N1 C5 1.457(3)
N2 C15 1.357(3)
N2 N3 1.371(3)
N2 C7 1.468(3)
C18 N4 1.499(3)
C18 C8 1.530(3)
C18 H18A 0.9900
C18 H18B 0.9900
N5 C28 1.131(5)
C1 C26 1.379(4)
C1 C2 1.401(4)
C1 H1 0.9500
C2 C3 1.388(4)
C2 H20 0.9500
C3 C4 1.399(3)
C3 H3 0.9500
C4 C25 1.391(3)
C4 C5 1.521(3)
C5 H17 0.9900
C5 H16 0.9900
C6 C7 1.557(3)
C7 C14 1.524(3)
C7 C8 1.568(3)
C8 C9 1.522(3)
C8 H9 1.0000
C9 C20 1.398(3)
C9 C10 1.407(3)
C10 C11 1.391(3)
C11 C12 1.388(4)
C11 H12 0.9500
C12 C19 1.389(4)
C12 H2 0.9500
C13 C24 1.376(3)
C13 C14 1.401(3)
C14 C21 1.381(3)
C15 C16 1.370(4)
C15 H6 0.9500
C16 C17 1.398(4)
C16 H5 0.9500
C17 N3 1.324(3)
N3 H3A 0.8800
C19 C20 1.396(4)
C19 H10 0.9500
C20 H11 0.9500
C21 C22 1.400(4)
C21 H13 0.9500
C22 C23 1.393(4)
C22 H14 0.9500
C23 C24 1.397(4)
C24 H15 0.9500
C25 C26 1.395(4)
C25 H18 0.9500
C26 H19 0.9500
C27 C28 1.462(6)
C27 H23 0.9800
C27 H21 0.9800
C27 H22 0.9800

loop_
_geom_hbond_atom_site_label_D
_geom_hbond_atom_site_label_H
_geom_hbond_atom_site_label_A
_geom_hbond_distance_DH
_geom_hbond_distance_HA
_geom_hbond_distance_DA
_geom_hbond_angle_DHA
_geom_hbond_site_symmetry_A
C27 H21 O1 0.98 2.62 3.550(4) 157.6 2_765
C22 H14 O4 0.95 2.50 3.249(3) 136.2 1_645
N3 H3A O1 0.88 1.87 2.743(3) 172.7 2_665
C15 H6 O2 0.95 2.58 3.040(3) 110.2 .
C8 H9 Br1 1.00 2.64 3.239(2) 118.2 .
C5 H17 Br2 0.99 3.11 3.737(2) 122.2 1_565
C18 H18B N5 0.99 2.53 3.311(5) 135.7 2_665
C18 H18A O2 0.99 2.44 3.140(3) 127.6 .
C27 H21 O1 0.98 2.62 3.550(4) 157.6 2_765
C22 H14 O4 0.95 2.50 3.249(3) 136.2 1_645
N3 H3A O1 0.88 1.87 2.743(3) 172.7 2_665
C15 H6 O2 0.95 2.58 3.040(3) 110.2 .
C8 H9 Br1 1.00 2.64 3.239(2) 118.2 .
C5 H17 Br2 0.99 3.11 3.737(2) 122.2 1_565
C18 H18B N5 0.99 2.53 3.311(5) 135.7 2_665
C18 H18A O2 0.99 2.44 3.140(3) 127.6 .
C27 H21 O1 0.98 2.62 3.550(4) 157.6 2_765
C22 H14 O4 0.95 2.50 3.249(3) 136.2 1_645
C15 H6 O2 0.95 2.58 3.040(3) 110.2 .
C8 H9 Br1 1.00 2.64 3.239(2) 118.2 .
C5 H17 Br2 0.99 3.11 3.737(2) 122.2 1_565
C18 H18B N5 0.99 2.53 3.311(5) 135.7 2_665
C18 H18A O2 0.99 2.44 3.140(3) 127.6 .
C5 H17 Br2 0.99 3.11 3.737(2) 122.2 1_565
C8 H9 Br1 1.00 2.64 3.239(2) 118.2 .
C15 H6 O2 0.95 2.58 3.040(3) 110.2 .
C22 H14 O4 0.95 2.50 3.249(3) 136.2 1_645
C27 H21 O1 0.98 2.62 3.550(4) 157.6 2_765
C5 H17 Br2 0.99 3.11 3.737(2) 122.2 1_565
C8 H9 Br1 1.00 2.64 3.239(2) 118.2 .
C15 H6 O2 0.95 2.58 3.040(3) 110.2 .
C22 H14 O4 0.95 2.50 3.249(3) 136.2 1_645
C27 H21 O1 0.98 2.62 3.550(4) 157.6 2_765
C18 H18A O2 0.99 2.44 3.140(3) 127.6 .
C18 H18B N5 0.99 2.53 3.311(5) 135.7 2_665
C5 H17 Br2 0.99 3.11 3.737(2) 122.2 1_565
C8 H9 Br1 1.00 2.64 3.239(2) 118.2 .
C15 H6 O2 0.95 2.58 3.040(3) 110.2 .
N3 H3A O1 0.88 1.87 2.743(3) 172.7 2_665
C22 H14 O4 0.95 2.50 3.249(3) 136.2 1_645
C27 H21 O1 0.98 2.62 3.550(4) 157.6 2_765
C18 H18A O2 0.99 2.44 3.140(3) 127.6 .
C18 H18B N5 0.99 2.53 3.311(5) 135.7 2_665
C5 H17 Br2 0.99 3.11 3.737(2) 122.2 1_565
C8 H9 Br1 1.00 2.64 3.239(2) 118.2 .
C15 H6 O2 0.95 2.58 3.040(3) 110.2 .
N3 H3A O1 0.88 1.87 2.743(3) 172.7 2_665
C22 H14 O4 0.95 2.50 3.249(3) 136.2 1_645
C27 H21 O1 0.98 2.62 3.550(4) 157.6 2_765

loop_
_geom_torsion_atom_site_label_1
_geom_torsion_atom_site_label_2
_geom_torsion_atom_site_label_3
_geom_torsion_atom_site_label_4
_geom_torsion
C8 C18 N4 O4 153.0(3)
C8 C18 N4 O3 -27.5(3)
C26 C1 C2 C3 0.1(4)
C1 C2 C3 C4 0.0(4)
C2 C3 C4 C25 -0.1(4)
C2 C3 C4 C5 177.9(2)
C6 N1 C5 C4 112.9(3)
C13 N1 C5 C4 -72.0(3)
C25 C4 C5 N1 -2.8(3)
C3 C4 C5 N1 179.3(2)
C13 N1 C6 O2 -178.7(2)
C5 N1 C6 O2 -3.1(4)
C13 N1 C6 C7 1.2(3)
C5 N1 C6 C7 176.8(2)
C15 N2 C7 C14 -106.0(3)
N3 N2 C7 C14 67.0(3)
C15 N2 C7 C6 5.2(3)
N3 N2 C7 C6 178.2(2)
C15 N2 C7 C8 128.1(3)
N3 N2 C7 C8 -58.9(3)
O2 C6 C7 N2 61.4(3)
N1 C6 C7 N2 -118.5(2)
O2 C6 C7 C14 179.1(2)
N1 C6 C7 C14 -0.8(2)
O2 C6 C7 C8 -60.4(3)
N1 C6 C7 C8 119.7(2)
N4 C18 C8 C9 -52.9(3)
N4 C18 C8 C7 -178.4(2)
N2 C7 C8 C9 -174.7(2)
C14 C7 C8 C9 60.0(3)
C6 C7 C8 C9 -54.2(3)
N2 C7 C8 C18 -48.8(3)
C14 C7 C8 C18 -174.2(2)
C6 C7 C8 C18 71.7(3)
C18 C8 C9 C20 -45.8(3)
C7 C8 C9 C20 78.4(3)
C18 C8 C9 C10 132.3(2)
C7 C8 C9 C10 -103.5(3)
C20 C9 C10 C11 -2.4(4)
C8 C9 C10 C11 179.4(2)
C20 C9 C10 Br1 176.02(18)
C8 C9 C10 Br1 -2.2(3)
C9 C10 C11 C12 1.6(4)
Br1 C10 C11 C12 -176.84(19)
C10 C11 C12 C19 0.2(4)
C6 N1 C13 C24 179.4(2)
C5 N1 C13 C24 3.8(4)
C6 N1 C13 C14 -1.1(3)
C5 N1 C13 C14 -176.7(2)
C24 C13 C14 C21 -1.0(4)
N1 C13 C14 C21 179.5(2)
C24 C13 C14 C7 -180.0(2)
N1 C13 C14 C7 0.5(3)
N2 C7 C14 C21 -63.5(3)
C6 C7 C14 C21 -178.6(2)
C8 C7 C14 C21 61.1(3)
N2 C7 C14 C13 115.3(2)
C6 C7 C14 C13 0.2(2)
C8 C7 C14 C13 -120.1(2)
N3 N2 C15 C16 1.5(3)
C7 N2 C15 C16 175.0(2)
N2 C15 C16 C17 -0.7(3)
C15 C16 C17 N3 -0.3(3)
C15 C16 C17 O1 -178.8(3)
O1 C17 N3 N2 179.7(2)
C16 C17 N3 N2 1.1(3)
C15 N2 N3 C17 -1.6(3)
C7 N2 N3 C17 -175.9(2)
C11 C12 C19 C20 -1.2(4)
C12 C19 C20 C9 0.4(4)
C10 C9 C20 C19 1.4(4)
C8 C9 C20 C19 179.6(2)
C13 C14 C21 C22 1.5(4)
C7 C14 C21 C22 -179.8(2)
C14 C21 C22 C23 -1.2(4)
C21 C22 C23 C24 0.3(4)
C21 C22 C23 Br2 177.82(18)
C14 C13 C24 C23 0.1(3)
N1 C13 C24 C23 179.6(2)
C22 C23 C24 C13 0.2(4)
Br2 C23 C24 C13 -177.31(17)
C3 C4 C25 C26 0.0(4)
C5 C4 C25 C26 -177.8(2)
C2 C1 C26 C25 -0.1(4)
C4 C25 C26 C1 0.1(4)
